data_7222258
loop_
_publ_author_name
'Islam, Kobirul'
'Sidick Basha, R.'
'Dar, Ajaz A.'
'Das, Deb K.'
'Khan, Abu T.'

_publ_section_title
;
 A direct approach for the expedient synthesis of unsymmetrical ethers by
 employing bromodimethylsulfonium bromide (BDMS) mediated C--S bond
 cleavage of naphthalene-2-ol sulfides
;
_journal_issue 97
_journal_name_full 'RSC Adv.'
_journal_page_first 79759
_journal_paper_doi 10.1039/C5RA14563E
_journal_volume 5
_journal_year 2015
_chemical_absolute_configuration syn
_chemical_compound_source synthesized
_chemical_formula_moiety 'C18 H15 Br O2'
_chemical_formula_sum 'C18 H15 Br O2'
_chemical_formula_weight 343.20
_chemical_name_common 2n
_space_group_IT_number 14
_symmetry_cell_setting monoclinic
_symmetry_Int_Tables_number 14
_symmetry_space_group_name_Hall '-P 2yn'
_symmetry_space_group_name_H-M 'P 1 21/n 1'
_atom_sites_solution_hydrogens geom
_atom_sites_solution_primary direct
_atom_sites_solution_secondary difmap
_audit_creation_method SHELXL-97
_audit_update_record
;
2012-12-01 deposited with the CCDC.
2015-09-09 downloaded from the CCDC.
;
_cell_angle_alpha 90.00
_cell_angle_beta 107.548(3)
_cell_angle_gamma 90.00
_cell_formula_units_Z 4
_cell_length_a 13.1085(6)
_cell_length_b 7.3865(4)
_cell_length_c 16.4008(7)
_cell_measurement_reflns_used 1972
_cell_measurement_temperature 298(2)
_cell_measurement_theta_max 19.81
_cell_measurement_theta_min 2.37
_cell_volume 1514.12(13)
_computing_cell_refinement 'Bruker SMART'
_computing_data_collection 'Bruker SMART'
_computing_data_reduction 'Bruker SAINT'
_computing_molecular_graphics 'Bruker SHELXTL'
_computing_publication_material 'Bruker SHELXTL'
_computing_structure_refinement 'Bruker SHELXTL'
_computing_structure_solution 'Bruker SHELXTL'
_diffrn_ambient_temperature 298(2)
_diffrn_measured_fraction_theta_full 0.929
_diffrn_measured_fraction_theta_max 0.929
_diffrn_measurement_device_type 'CCD area detector'
_diffrn_measurement_method 'phi and omega scans'
_diffrn_radiation_monochromator graphite
_diffrn_radiation_probe x-ray
_diffrn_radiation_type MoK\a
_diffrn_radiation_wavelength 0.71073
_diffrn_reflns_av_R_equivalents 0.0928
_diffrn_reflns_av_sigmaI/netI 0.1258
_diffrn_reflns_limit_h_max 17
_diffrn_reflns_limit_h_min -15
_diffrn_reflns_limit_k_max 9
_diffrn_reflns_limit_k_min -9
_diffrn_reflns_limit_l_max 22
_diffrn_reflns_limit_l_min -19
_diffrn_reflns_number 18573
_diffrn_reflns_theta_full 28.59
_diffrn_reflns_theta_max 28.59
_diffrn_reflns_theta_min 1.75
_diffrn_source 'fine-focus sealed tube'
_exptl_absorpt_coefficient_mu 2.716
_exptl_absorpt_correction_type multi-scan
_exptl_absorpt_process_details multi-scan
_exptl_crystal_colour colourless
_exptl_crystal_density_diffrn 1.501
_exptl_crystal_density_method 'not measured'
_exptl_crystal_description needle
_exptl_crystal_F_000 696.0
_exptl_crystal_recrystallization_method 'slow evaporation of DCM, chloroform'
_exptl_crystal_size_max 0.23
_exptl_crystal_size_mid 0.18
_exptl_crystal_size_min 0.17
_refine_diff_density_max 0.345
_refine_diff_density_min -0.516
_refine_diff_density_rms 0.059
_refine_ls_extinction_method none
_refine_ls_goodness_of_fit_ref 0.949
_refine_ls_hydrogen_treatment constr
_refine_ls_matrix_type full
_refine_ls_number_parameters 192
_refine_ls_number_reflns 3593
_refine_ls_number_restraints 0
_refine_ls_restrained_S_all 0.949
_refine_ls_R_factor_all 0.1849
_refine_ls_R_factor_gt 0.0464
_refine_ls_shift/su_max 0.000
_refine_ls_shift/su_mean 0.000
_refine_ls_structure_factor_coef Fsqd
_refine_ls_weighting_details 'calc w=1/[\s^2^(Fo^2^)+(0.0412P)^2^+0.0000P] where P=(Fo^2^+2Fc^2^)/3'
_refine_ls_weighting_scheme calc
_refine_ls_wR_factor_gt 0.0871
_refine_ls_wR_factor_ref 0.1170
_reflns_number_gt 1393
_reflns_number_total 3866
_reflns_threshold_expression >2sigma(I)
_cod_data_source_file c5ra14563e2.cif
_cod_data_source_block ki-113
_cod_original_sg_symbol_H-M 'P 21/n'
_cod_database_code 7222258

loop_
_symmetry_equiv_pos_as_xyz
'x, y, z'
'-x+1/2, y+1/2, -z+1/2'
'-x, -y, -z'
'x-1/2, -y-1/2, z-1/2'

loop_
_atom_site_label
_atom_site_type_symbol
_atom_site_fract_x
_atom_site_fract_y
_atom_site_fract_z
_atom_site_U_iso_or_equiv
_atom_site_adp_type
_atom_site_occupancy
_atom_site_symmetry_multiplicity
_atom_site_calc_flag
_atom_site_refinement_flags
Br1 Br 0.36927(4) 0.52673(8) 0.18144(3) 0.0899(3) Uani 1 1 d .
C12 C 0.3631(3) 0.4100(6) 0.4266(2) 0.0431(10) Uani 1 1 d .
C9 C 0.2686(3) 0.2799(5) 0.5950(2) 0.0476(10) Uani 1 1 d .
C17 C 0.3543(3) 0.4980(5) 0.3499(2) 0.0486(10) Uani 1 1 d .
H17 H 0.3297 0.6167 0.3413 0.058 Uiso 1 1 calc R
C11 C 0.3302(3) 0.5022(5) 0.4981(2) 0.0439(10) Uani 1 1 d .
H11 H 0.3932 0.5117 0.5487 0.053 Uiso 1 1 calc R
C10 C 0.2448(3) 0.3918(5) 0.5212(2) 0.0438(10) Uani 1 1 d .
C16 C 0.3830(3) 0.4058(7) 0.2862(2) 0.0530(11) Uani 1 1 d .
C14 C 0.4313(3) 0.1475(7) 0.3737(3) 0.0709(13) Uani 1 1 d .
H14 H 0.4573 0.0296 0.3821 0.085 Uiso 1 1 calc R
C18 C 0.2758(3) 0.7907(6) 0.5362(2) 0.0669(13) Uani 1 1 d .
H18A H 0.2202 0.7381 0.5555 0.100 Uiso 1 1 calc R
H18B H 0.2548 0.9099 0.5143 0.100 Uiso 1 1 calc R
H18C H 0.3406 0.7980 0.5831 0.100 Uiso 1 1 calc R
C8 C 0.3730(3) 0.2627(6) 0.6540(2) 0.0600(12) Uani 1 1 d .
H8 H 0.4295 0.3270 0.6446 0.072 Uiso 1 1 calc R
C6 C 0.3074(7) 0.0551(7) 0.7396(4) 0.099(2) Uani 1 1 d .
H6 H 0.3202 -0.0201 0.7871 0.119 Uiso 1 1 calc R
C15 C 0.4220(3) 0.2353(8) 0.2971(2) 0.0659(13) Uani 1 1 d .
H15 H 0.4422 0.1779 0.2540 0.079 Uiso 1 1 calc R
C4 C 0.1853(4) 0.1797(6) 0.6123(3) 0.0659(13) Uani 1 1 d .
C5 C 0.2070(6) 0.0706(7) 0.6845(4) 0.0987(19) Uani 1 1 d .
H5 H 0.1514 0.0066 0.6954 0.118 Uiso 1 1 calc R
C3 C 0.0803(4) 0.1935(7) 0.5537(3) 0.0801(17) Uani 1 1 d .
H3 H 0.0249 0.1273 0.5637 0.096 Uiso 1 1 calc R
C7 C 0.3919(4) 0.1532(7) 0.7244(3) 0.0815(15) Uani 1 1 d .
H7 H 0.4606 0.1438 0.7623 0.098 Uiso 1 1 calc R
C13 C 0.4018(3) 0.2354(6) 0.4379(2) 0.0562(11) Uani 1 1 d .
H13 H 0.4082 0.1758 0.4892 0.067 Uiso 1 1 calc R
C2 C 0.0600(3) 0.2995(7) 0.4848(3) 0.0714(14) Uani 1 1 d .
H2 H -0.0093 0.3055 0.4476 0.086 Uiso 1 1 calc R
C1 C 0.1404(3) 0.4015(6) 0.4675(3) 0.0539(11) Uani 1 1 d .
O2 O 0.29370(19) 0.6801(4) 0.46989(14) 0.0525(7) Uani 1 1 d .
O1 O 0.1099(2) 0.5082(4) 0.39626(17) 0.0685(9) Uani 1 1 d .
H1 H 0.1570 0.5824 0.3980 0.103 Uiso 1 1 calc R

loop_
_atom_site_aniso_label
_atom_site_aniso_U_11
_atom_site_aniso_U_22
_atom_site_aniso_U_33
_atom_site_aniso_U_23
_atom_site_aniso_U_13
_atom_site_aniso_U_12
Br1 0.0963(4) 0.1294(6) 0.0529(3) 0.0153(3) 0.0360(3) 0.0166(4)
C12 0.039(2) 0.048(3) 0.044(2) -0.002(2) 0.0150(18) -0.001(2)
C9 0.070(3) 0.040(3) 0.045(2) -0.007(2) 0.036(2) -0.002(2)
C17 0.044(2) 0.052(3) 0.051(2) 0.004(2) 0.0168(17) 0.002(2)
C11 0.048(2) 0.042(3) 0.043(2) 0.000(2) 0.0145(17) 0.003(2)
C10 0.044(2) 0.049(3) 0.044(2) -0.012(2) 0.0208(19) -0.009(2)
C16 0.049(2) 0.065(3) 0.049(2) 0.002(2) 0.020(2) 0.007(2)
C14 0.068(3) 0.070(4) 0.078(3) -0.005(3) 0.026(3) 0.021(3)
C18 0.084(3) 0.051(3) 0.073(3) -0.013(2) 0.034(2) -0.001(2)
C8 0.087(3) 0.054(3) 0.048(2) 0.003(2) 0.032(2) 0.006(3)
C6 0.195(6) 0.049(4) 0.081(4) 0.012(3) 0.082(4) 0.013(5)
C15 0.060(3) 0.088(4) 0.056(3) -0.009(3) 0.026(2) 0.011(3)
C4 0.105(4) 0.043(3) 0.071(3) -0.011(2) 0.060(3) -0.010(3)
C5 0.162(6) 0.059(4) 0.108(5) -0.009(4) 0.091(5) -0.020(4)
C3 0.094(4) 0.060(4) 0.115(4) -0.036(3) 0.076(4) -0.033(3)
C7 0.129(4) 0.064(4) 0.052(3) 0.001(3) 0.029(3) 0.020(3)
C13 0.058(3) 0.062(3) 0.054(3) 0.006(2) 0.024(2) 0.010(2)
C2 0.056(3) 0.076(4) 0.093(4) -0.036(3) 0.039(3) -0.022(3)
C1 0.054(3) 0.052(3) 0.064(3) -0.016(2) 0.030(2) -0.010(2)
O2 0.0654(17) 0.044(2) 0.0539(16) -0.0038(14) 0.0270(14) 0.0039(15)
O1 0.0560(17) 0.085(3) 0.0587(18) -0.0020(17) 0.0087(14) 0.0014(16)

loop_
_atom_type_symbol
_atom_type_description
_atom_type_scat_dispersion_real
_atom_type_scat_dispersion_imag
_atom_type_scat_source
C C 0.0033 0.0016 'International Tables Vol C Tables 4.2.6.8 and 6.1.1.4'
H H 0.0000 0.0000 'International Tables Vol C Tables 4.2.6.8 and 6.1.1.4'
O O 0.0106 0.0060 'International Tables Vol C Tables 4.2.6.8 and 6.1.1.4'
Br Br -0.2901 2.4595 'International Tables Vol C Tables 4.2.6.8 and 6.1.1.4'

loop_
_geom_angle_atom_site_label_1
_geom_angle_atom_site_label_2
_geom_angle_atom_site_label_3
_geom_angle
C13 C12 C17 119.1(3)
C13 C12 C11 119.5(3)
C17 C12 C11 121.5(4)
C4 C9 C10 119.4(4)
C4 C9 C8 117.2(4)
C10 C9 C8 123.4(3)
C12 C17 C16 118.9(4)
O2 C11 C10 111.9(3)
O2 C11 C12 107.8(3)
C10 C11 C12 110.6(3)
C1 C10 C9 119.5(3)
C1 C10 C11 118.2(3)
C9 C10 C11 122.3(3)
C15 C16 C17 122.3(4)
C15 C16 Br1 119.2(3)
C17 C16 Br1 118.5(3)
C15 C14 C13 120.0(4)
C7 C8 C9 121.2(4)
C5 C6 C7 119.7(5)
C16 C15 C14 118.9(4)
C5 C4 C9 120.1(5)
C5 C4 C3 121.7(5)
C9 C4 C3 118.2(4)
C6 C5 C4 121.7(6)
C2 C3 C4 121.2(4)
C8 C7 C6 120.1(5)
C12 C13 C14 120.8(4)
C3 C2 C1 121.3(5)
O1 C1 C10 123.4(3)
O1 C1 C2 116.3(4)
C10 C1 C2 120.3(4)
C11 O2 C18 113.2(3)

loop_
_geom_bond_atom_site_label_1
_geom_bond_atom_site_label_2
_geom_bond_distance
Br1 C16 1.897(4)
C12 C13 1.378(5)
C12 C17 1.390(5)
C12 C11 1.525(5)
C9 C4 1.417(5)
C9 C10 1.420(5)
C9 C8 1.425(5)
C17 C16 1.390(5)
C11 O2 1.428(4)
C11 C10 1.523(5)
C10 C1 1.388(5)
C16 C15 1.350(6)
C14 C15 1.386(5)
C14 C13 1.389(5)
C18 O2 1.434(4)
C8 C7 1.370(5)
C6 C5 1.358(8)
C6 C7 1.407(7)
C4 C5 1.389(6)
C4 C3 1.425(6)
C3 C2 1.334(6)
C2 C1 1.392(5)
C1 O1 1.366(5)
